data_2207071
loop_
_publ_author_name
'Andreas Decken'
'Diane A. Dickie'
'Paul A. Chapman'
'Christopher M. Vogels'
'Stephen A. Westcott'

_publ_section_title (<i>Z</i>)-1-Phenyl-3-[3-(4,4,5,5-tetramethyl-1,3,2-dioxaborolan-2-yl)phenylamino]but-2-en-1-one
_journal_coeditor_code TK6252
_journal_issue 10
_journal_name_full 'Acta Crystallographica Section E'
_journal_page_first o3147
_journal_page_last o3148
_journal_paper_doi 10.1107/S1600536805027455
_journal_volume 61
_journal_year 2005
_chemical_formula_iupac 'C22 H26 B N O3'
_chemical_formula_moiety 'C22 H26 B N O3'
_chemical_formula_sum 'C22 H26 B N O3'
_chemical_formula_weight 363.25
_chemical_name_systematic
;
(Z)-1-Phenyl-3-[3-(4,4,5,5-tetramethyl-1,3,2-dioxaborolan-2-
yl)phenylamino]but-2-en-1-one
;
_space_group_IT_number 2
_symmetry_cell_setting triclinic
_symmetry_space_group_name_Hall '-P 1'
_symmetry_space_group_name_H-M 'P -1'
_atom_sites_solution_hydrogens difmap
_atom_sites_solution_primary direct
_atom_sites_solution_secondary difmap
_audit_creation_method SHELXL-97
_cell_angle_alpha 117.2190(10)
_cell_angle_beta 92.646(2)
_cell_angle_gamma 98.159(2)
_cell_formula_units_Z 2
_cell_length_a 5.9593(5)
_cell_length_b 13.4318(12)
_cell_length_c 14.4116(13)
_cell_measurement_reflns_used 3688
_cell_measurement_temperature 208.0(10)
_cell_measurement_theta_max 28.3
_cell_measurement_theta_min 2.8
_cell_volume 1007.32(15)
_computing_cell_refinement 'SAINT (Bruker, 2003)'
_computing_data_collection 'SMART (Bruker, 1999)'
_computing_data_reduction SAINT
_computing_molecular_graphics 'SHELXTL (Sheldrick, 2000)'
_computing_publication_material SHELXTL
_computing_structure_refinement 'SHELXL97 (Sheldrick, 1997b)'
_computing_structure_solution 'SHELXS97 (Sheldrick, 1997b)'
_diffrn_ambient_temperature 208.0(10)
_diffrn_measured_fraction_theta_full 0.997
_diffrn_measured_fraction_theta_max 0.950
_diffrn_measurement_device_type 'Bruker SMART CCD area-detector'
_diffrn_measurement_method '\f and \w'
_diffrn_radiation_monochromator graphite
_diffrn_radiation_type MoK\a
_diffrn_radiation_wavelength 0.71073
_diffrn_reflns_av_R_equivalents 0.019
_diffrn_reflns_av_sigmaI/netI 0.032
_diffrn_reflns_limit_h_max 7
_diffrn_reflns_limit_h_min -7
_diffrn_reflns_limit_k_max 16
_diffrn_reflns_limit_k_min -17
_diffrn_reflns_limit_l_max 17
_diffrn_reflns_limit_l_min -18
_diffrn_reflns_number 7066
_diffrn_reflns_theta_full 25.0
_diffrn_reflns_theta_max 27.5
_diffrn_reflns_theta_min 1.6
_diffrn_standards_decay_% 0
_diffrn_standards_interval_count 0
_diffrn_standards_interval_time 0
_diffrn_standards_number 0
_exptl_absorpt_coefficient_mu 0.078
_exptl_absorpt_correction_T_max 0.992
_exptl_absorpt_correction_T_min 0.825
_exptl_absorpt_correction_type multi-scan
_exptl_absorpt_process_details '(SADABS; Sheldrick, 1997a)'
_exptl_crystal_colour colorless
_exptl_crystal_density_diffrn 1.198
_exptl_crystal_density_method 'not measured'
_exptl_crystal_description 'irregular fragment'
_exptl_crystal_F_000 388
_exptl_crystal_size_max 0.35
_exptl_crystal_size_mid 0.20
_exptl_crystal_size_min 0.10
_refine_diff_density_max 0.31
_refine_diff_density_min -0.14
_refine_ls_extinction_method none
_refine_ls_goodness_of_fit_ref 1.05
_refine_ls_hydrogen_treatment refall
_refine_ls_matrix_type full
_refine_ls_number_parameters 348
_refine_ls_number_reflns 4397
_refine_ls_number_restraints 0
_refine_ls_restrained_S_all 1.05
_refine_ls_R_factor_all 0.062
_refine_ls_R_factor_gt 0.039
_refine_ls_shift/su_max 0.001
_refine_ls_shift/su_mean 0.000
_refine_ls_structure_factor_coef Fsqd
_refine_ls_weighting_details 'calc w=1/[\s^2^(Fo^2^)+(0.0515P)^2^+0.065P] where P=(Fo^2^+2Fc^2^)/3'
_refine_ls_weighting_scheme calc
_refine_ls_wR_factor_gt 0.095
_refine_ls_wR_factor_ref 0.103
_reflns_number_gt 3200
_reflns_number_total 4397
_reflns_threshold_expression I>2\s(I)
_cod_data_source_file tk6252.cif
_cod_data_source_block I
_cod_database_code 2207071
_cod_database_fobs_code 2207071

loop_
_symmetry_equiv_pos_as_xyz
'x, y, z'
'-x, -y, -z'

loop_
_atom_site_label
_atom_site_fract_x
_atom_site_fract_y
_atom_site_fract_z
_atom_site_U_iso_or_equiv
_atom_site_adp_type
_atom_site_calc_flag
_atom_site_occupancy
_atom_site_type_symbol
B 0.5724(2) 1.12049(11) 0.34923(11) 0.0305(3) Uani d 1 B
C1 1.0540(2) 0.49587(10) 0.18933(10) 0.0337(3) Uani d 1 C
C2 0.9118(2) 0.45394(11) 0.24267(10) 0.0373(3) Uani d 1 C
C3 0.9599(3) 0.36656(12) 0.26153(11) 0.0442(3) Uani d 1 C
C4 1.1511(3) 0.31982(12) 0.22840(11) 0.0461(4) Uani d 1 C
C5 1.2950(3) 0.36092(12) 0.17603(12) 0.0445(3) Uani d 1 C
C6 1.2474(2) 0.44855(11) 0.15664(11) 0.0401(3) Uani d 1 C
C7 0.9915(2) 0.59218(11) 0.17322(10) 0.0360(3) Uani d 1 C
O7 0.82154(18) 0.63221(9) 0.21348(9) 0.0566(3) Uani d 1 O
C8 1.1255(2) 0.63641(10) 0.11662(10) 0.0335(3) Uani d 1 C
C9 1.0886(2) 0.72871(10) 0.10412(9) 0.0316(3) Uani d 1 C
N10 0.9152(2) 0.78204(9) 0.14617(9) 0.0377(3) Uani d 1 N
C11 0.8461(2) 0.87964(10) 0.14858(10) 0.0311(3) Uani d 1 C
C12 0.7598(2) 0.95119(10) 0.23918(10) 0.0313(3) Uani d 1 C
C13 0.6695(2) 1.04465(10) 0.24656(9) 0.0310(3) Uani d 1 C
C14 0.6691(2) 1.06594(11) 0.16027(10) 0.0347(3) Uani d 1 C
C15 0.7561(2) 0.99597(12) 0.07056(11) 0.0377(3) Uani d 1 C
C16 0.8425(2) 0.90261(11) 0.06381(10) 0.0351(3) Uani d 1 C
O17 0.59503(14) 1.10632(7) 0.43648(6) 0.0345(2) Uani d 1 O
C18 0.4519(2) 1.17691(10) 0.51031(9) 0.0314(3) Uani d 1 C
C19 0.4267(2) 1.26698(10) 0.47183(10) 0.0317(3) Uani d 1 C
O20 0.45958(15) 1.20633(7) 0.36034(7) 0.0366(2) Uani d 1 O
C21 0.5732(3) 1.22494(14) 0.62072(11) 0.0438(3) Uani d 1 C
C22 0.2287(2) 1.09838(14) 0.49639(13) 0.0446(3) Uani d 1 C
C23 0.6133(2) 1.37246(12) 0.52268(13) 0.0444(4) Uani d 1 C
C24 0.1943(2) 1.30094(14) 0.47935(13) 0.0422(3) Uani d 1 C
C25 1.2443(2) 0.77188(13) 0.04657(12) 0.0400(3) Uani d 1 C
H2 0.781(2) 0.4891(12) 0.2677(11) 0.047(4) Uiso d 1 H
H3 0.857(3) 0.3392(13) 0.2989(12) 0.052(4) Uiso d 1 H
H4 1.190(3) 0.2595(14) 0.2416(12) 0.055(4) Uiso d 1 H
H5 1.431(3) 0.3303(12) 0.1537(11) 0.048(4) Uiso d 1 H
H6 1.352(2) 0.4766(12) 0.1207(11) 0.041(4) Uiso d 1 H
H8 1.251(2) 0.6027(11) 0.0863(11) 0.040(4) Uiso d 1 H
H10 0.839(3) 0.7512(14) 0.1842(13) 0.058(5) Uiso d 1 H
H12 0.759(2) 0.9327(11) 0.2960(11) 0.035(3) Uiso d 1 H
H14 0.605(2) 1.1326(11) 0.1640(10) 0.037(3) Uiso d 1 H
H15 0.752(2) 1.0104(12) 0.0099(11) 0.044(4) Uiso d 1 H
H16 0.895(2) 0.8529(11) 0.0007(11) 0.037(4) Uiso d 1 H
H21A 0.580(3) 1.1592(14) 0.6365(12) 0.056(5) Uiso d 1 H
H21B 0.487(3) 1.2794(13) 0.6710(12) 0.054(4) Uiso d 1 H
H21C 0.732(3) 1.2646(13) 0.6261(12) 0.055(4) Uiso d 1 H
H22A 0.127(3) 1.1408(14) 0.5492(13) 0.057(4) Uiso d 1 H
H22B 0.263(2) 1.0324(14) 0.5090(12) 0.053(4) Uiso d 1 H
H22C 0.152(3) 1.0677(13) 0.4249(13) 0.054(4) Uiso d 1 H
H23A 0.589(3) 1.4209(14) 0.6002(14) 0.061(5) Uiso d 1 H
H23B 0.768(3) 1.3501(12) 0.5176(12) 0.051(4) Uiso d 1 H
H23C 0.601(3) 1.4193(14) 0.4870(13) 0.061(5) Uiso d 1 H
H24A 0.072(3) 1.2357(13) 0.4342(12) 0.052(4) Uiso d 1 H
H24B 0.193(2) 1.3618(13) 0.4593(11) 0.044(4) Uiso d 1 H
H24C 0.160(2) 1.3342(13) 0.5528(13) 0.054(4) Uiso d 1 H
H25A 1.283(2) 0.8560(13) 0.0836(11) 0.047(4) Uiso d 1 H
H25B 1.385(3) 0.7379(13) 0.0407(12) 0.053(4) Uiso d 1 H
H25C 1.171(3) 0.7503(13) -0.0250(14) 0.058(5) Uiso d 1 H

loop_
_atom_site_aniso_label
_atom_site_aniso_U_11
_atom_site_aniso_U_22
_atom_site_aniso_U_33
_atom_site_aniso_U_12
_atom_site_aniso_U_13
_atom_site_aniso_U_23
B 0.0334(7) 0.0272(7) 0.0303(7) 0.0064(5) 0.0037(5) 0.0130(6)
C1 0.0372(6) 0.0274(6) 0.0323(7) 0.0057(5) 0.0022(5) 0.0106(5)
C2 0.0426(7) 0.0325(7) 0.0345(7) 0.0082(6) 0.0052(6) 0.0134(6)
C3 0.0586(9) 0.0381(8) 0.0375(8) 0.0072(7) 0.0062(7) 0.0195(6)
C4 0.0622(9) 0.0355(8) 0.0408(8) 0.0136(7) -0.0028(7) 0.0176(7)
C5 0.0448(8) 0.0377(8) 0.0472(8) 0.0146(6) 0.0007(6) 0.0152(7)
C6 0.0395(7) 0.0355(7) 0.0457(8) 0.0095(6) 0.0080(6) 0.0184(6)
C7 0.0380(7) 0.0305(6) 0.0384(7) 0.0099(5) 0.0080(5) 0.0140(6)
O7 0.0577(6) 0.0569(7) 0.0842(8) 0.0332(5) 0.0407(6) 0.0483(6)
C8 0.0347(7) 0.0308(7) 0.0330(7) 0.0103(5) 0.0081(5) 0.0118(5)
C9 0.0344(6) 0.0292(6) 0.0252(6) 0.0055(5) 0.0039(5) 0.0078(5)
N10 0.0483(6) 0.0332(6) 0.0410(6) 0.0167(5) 0.0200(5) 0.0213(5)
C11 0.0349(6) 0.0266(6) 0.0317(6) 0.0066(5) 0.0074(5) 0.0130(5)
C12 0.0382(6) 0.0310(6) 0.0280(6) 0.0089(5) 0.0079(5) 0.0155(5)
C13 0.0345(6) 0.0280(6) 0.0289(6) 0.0060(5) 0.0051(5) 0.0118(5)
C14 0.0403(7) 0.0319(7) 0.0368(7) 0.0095(5) 0.0067(5) 0.0193(6)
C15 0.0442(7) 0.0428(8) 0.0331(7) 0.0091(6) 0.0099(6) 0.0230(6)
C16 0.0420(7) 0.0351(7) 0.0268(6) 0.0092(5) 0.0107(5) 0.0121(6)
O17 0.0433(5) 0.0343(5) 0.0295(5) 0.0177(4) 0.0095(4) 0.0146(4)
C18 0.0324(6) 0.0319(6) 0.0301(6) 0.0122(5) 0.0078(5) 0.0125(5)
C19 0.0338(6) 0.0297(6) 0.0315(6) 0.0115(5) 0.0078(5) 0.0121(5)
O20 0.0484(5) 0.0358(5) 0.0316(5) 0.0193(4) 0.0115(4) 0.0171(4)
C21 0.0486(9) 0.0500(9) 0.0311(7) 0.0161(7) 0.0060(6) 0.0154(7)
C22 0.0424(8) 0.0444(8) 0.0501(9) 0.0049(6) 0.0082(7) 0.0255(7)
C23 0.0406(8) 0.0313(7) 0.0567(10) 0.0092(6) 0.0097(7) 0.0158(7)
C24 0.0387(7) 0.0442(8) 0.0453(9) 0.0190(6) 0.0081(6) 0.0190(7)
C25 0.0388(7) 0.0421(8) 0.0434(8) 0.0100(6) 0.0121(6) 0.0223(7)

loop_
_atom_type_symbol
_atom_type_description
_atom_type_scat_dispersion_real
_atom_type_scat_dispersion_imag
_atom_type_scat_source
C C 0.0033 0.0016 'International Tables Vol C Tables 4.2.6.8 and 6.1.1.4'
H H 0.0000 0.0000 'International Tables Vol C Tables 4.2.6.8 and 6.1.1.4'
B B 0.0013 0.0007 'International Tables Vol C Tables 4.2.6.8 and 6.1.1.4'
N N 0.0061 0.0033 'International Tables Vol C Tables 4.2.6.8 and 6.1.1.4'
O O 0.0106 0.0060 'International Tables Vol C Tables 4.2.6.8 and 6.1.1.4'

loop_
_geom_angle_atom_site_label_1
_geom_angle_atom_site_label_2
_geom_angle_atom_site_label_3
_geom_angle
O17 B O20 114.16(11)
O17 B C13 121.95(11)
O20 B C13 123.88(11)
C6 C1 C2 118.35(12)
C6 C1 C7 123.96(12)
C2 C1 C7 117.67(11)
C3 C2 C1 120.91(13)
C3 C2 H2 121.0(9)
C1 C2 H2 118.0(9)
C4 C3 C2 120.34(14)
C4 C3 H3 120.8(9)
C2 C3 H3 118.8(9)
C3 C4 C5 119.53(14)
C3 C4 H4 121.9(9)
C5 C4 H4 118.6(9)
C4 C5 C6 120.44(14)
C4 C5 H5 120.5(9)
C6 C5 H5 119.0(9)
C5 C6 C1 120.42(14)
C5 C6 H6 118.8(8)
C1 C6 H6 120.8(8)
O7 C7 C8 122.33(12)
O7 C7 C1 117.24(12)
C8 C7 C1 120.41(11)
C9 C8 C7 123.99(12)
C9 C8 H8 116.4(8)
C7 C8 H8 119.6(8)
N10 C9 C8 119.81(12)
N10 C9 C25 120.00(12)
C8 C9 C25 120.17(12)
C9 N10 C11 131.24(11)
C9 N10 H10 111.9(10)
C11 N10 H10 116.6(10)
C16 C11 C12 118.89(12)
C16 C11 N10 123.91(11)
C12 C11 N10 117.00(11)
C11 C12 C13 121.74(12)
C11 C12 H12 117.8(8)
C13 C12 H12 120.4(8)
C12 C13 C14 118.11(11)
C12 C13 B 119.40(11)
C14 C13 B 122.49(11)
C15 C14 C13 120.47(12)
C15 C14 H14 120.2(8)
C13 C14 H14 119.3(8)
C14 C15 C16 120.80(12)
C14 C15 H15 120.0(8)
C16 C15 H15 119.1(8)
C15 C16 C11 119.98(12)
C15 C16 H16 120.2(8)
C11 C16 H16 119.8(8)
B O17 C18 107.28(9)
O17 C18 C21 108.17(10)
O17 C18 C22 106.43(11)
C21 C18 C22 110.36(12)
O17 C18 C19 102.31(9)
C21 C18 C19 115.17(11)
C22 C18 C19 113.57(10)
O20 C19 C24 108.86(10)
O20 C19 C23 106.49(11)
C24 C19 C23 110.11(11)
O20 C19 C18 102.58(9)
C24 C19 C18 114.17(11)
C23 C19 C18 113.97(11)
B O20 C19 106.85(9)
C18 C21 H21A 108.0(9)
C18 C21 H21B 109.1(9)
H21A C21 H21B 110.5(13)
C18 C21 H21C 110.4(9)
H21A C21 H21C 109.1(12)
H21B C21 H21C 109.8(13)
C18 C22 H22A 110.4(9)
C18 C22 H22B 109.2(8)
H22A C22 H22B 108.1(13)
C18 C22 H22C 109.6(9)
H22A C22 H22C 110.3(13)
H22B C22 H22C 109.2(12)
C19 C23 H23A 109.1(9)
C19 C23 H23B 110.3(8)
H23A C23 H23B 111.0(13)
C19 C23 H23C 109.4(9)
H23A C23 H23C 107.3(13)
H23B C23 H23C 109.7(13)
C19 C24 H24A 111.8(9)
C19 C24 H24B 110.4(8)
H24A C24 H24B 109.3(12)
C19 C24 H24C 110.6(9)
H24A C24 H24C 109.5(13)
H24B C24 H24C 105.1(12)
C9 C25 H25A 111.1(8)
C9 C25 H25B 107.9(9)
H25A C25 H25B 110.7(12)
C9 C25 H25C 111.7(9)
H25A C25 H25C 106.2(12)
H25B C25 H25C 109.2(12)

loop_
_geom_bond_atom_site_label_1
_geom_bond_atom_site_label_2
_geom_bond_distance
B O17 1.3586(16)
B O20 1.3668(16)
B C13 1.5588(18)
C1 C6 1.3925(18)
C1 C2 1.3953(19)
C1 C7 1.5066(18)
C2 C3 1.3834(19)
C2 H2 0.967(15)
C3 C4 1.378(2)
C3 H3 0.975(15)
C4 C5 1.384(2)
C4 H4 0.966(16)
C5 C6 1.390(2)
C5 H5 0.961(15)
C6 H6 0.970(15)
C7 O7 1.2548(15)
C7 C8 1.4230(19)
C8 C9 1.3771(17)
C8 H8 0.950(14)
C9 N10 1.3487(16)
C9 C25 1.4978(18)
N10 C11 1.4151(16)
N10 H10 0.925(17)
C11 C16 1.3901(18)
C11 C12 1.3954(17)
C12 C13 1.3967(17)
C12 H12 0.958(13)
C13 C14 1.3977(17)
C14 C15 1.3828(18)
C14 H14 1.004(13)
C15 C16 1.3869(19)
C15 H15 0.979(15)
C16 H16 0.950(14)
O17 C18 1.4659(14)
C18 C21 1.5142(18)
C18 C22 1.5184(18)
C18 C19 1.5656(17)
C19 O20 1.4700(15)
C19 C24 1.5115(18)
C19 C23 1.5197(18)
C21 H21A 1.013(17)
C21 H21B 0.991(16)
C21 H21C 1.000(16)
C22 H22A 1.009(16)
C22 H22B 1.027(16)
C22 H22C 0.977(16)
C23 H23A 1.033(17)
C23 H23B 1.004(16)
C23 H23C 0.986(17)
C24 H24A 0.988(16)
C24 H24B 0.985(15)
C24 H24C 0.988(16)
C25 H25A 0.989(15)
C25 H25B 0.997(16)
C25 H25C 0.993(17)

loop_
_geom_hbond_atom_site_label_D
_geom_hbond_atom_site_label_H
_geom_hbond_atom_site_label_A
_geom_hbond_site_symmetry_A
_geom_hbond_distance_DH
_geom_hbond_distance_HA
_geom_hbond_distance_DA
_geom_hbond_angle_DHA
C21 H21B O7 2_676 0.991(16) 2.578(17) 3.5400(19) 163.5(12)
C22 H22B O17 2_676 1.027(16) 2.556(17) 3.5719(19) 170.0(12)
N10 H10 O7 . 0.925(17) 1.821(17) 2.6113(15) 141.7(14)

loop_
_cod_related_entry_id
_cod_related_entry_database
_cod_related_entry_code
1 ChemSpider 30654862
